data_2228648
loop_
_publ_author_name
'Nirmala, P. G.'
'Foro, Sabine'
'Gowda, B. Thimme'

_publ_section_title
;
 2,4-Dimethyl-<i>N</i>-(4-methylphenyl)benzenesulfonamide
;
_journal_coeditor_code BQ2257
_journal_issue 1
_journal_name_full 'Acta Crystallographica Section E'
_journal_page_first o6
_journal_paper_doi 10.1107/S1600536810049627
_journal_volume 67
_journal_year 2011
_chemical_formula_iupac 'C15 H17 N O2 S'
_chemical_formula_moiety 'C15 H17 N O2 S'
_chemical_formula_sum 'C15 H17 N O2 S'
_chemical_formula_weight 275.36
_chemical_name_systematic
;
2,4-Dimethyl-<i>N</i>-(4-methylphenyl)benzenesulfonamide
;
_space_group_IT_number 14
_symmetry_cell_setting monoclinic
_symmetry_space_group_name_Hall '-P 2ybc'
_symmetry_space_group_name_H-M 'P 1 21/c 1'
_atom_sites_solution_hydrogens geom
_atom_sites_solution_primary direct
_atom_sites_solution_secondary difmap
_audit_creation_method SHELXL-97
_cell_angle_alpha 90.00
_cell_angle_beta 97.927(6)
_cell_angle_gamma 90.00
_cell_formula_units_Z 8
_cell_length_a 10.6230(10)
_cell_length_b 10.7700(10)
_cell_length_c 25.513(2)
_cell_measurement_reflns_used 2957
_cell_measurement_temperature 299(2)
_cell_measurement_theta_max 27.86
_cell_measurement_theta_min 2.70
_cell_volume 2891.0(4)
_computing_cell_refinement
;
CrysAlis RED (Oxford Diffraction, 2009)
;
_computing_data_collection
;
CrysAlis CCD (Oxford Diffraction, 2009)
;
_computing_data_reduction
;
CrysAlis RED (Oxford Diffraction, 2009)
;
_computing_molecular_graphics 'PLATON (Spek, 2009)'
_computing_publication_material 'SHELXL97  (Sheldrick, 2008)'
_computing_structure_refinement 'SHELXL97 (Sheldrick, 2008)'
_computing_structure_solution 'SHELXS97 (Sheldrick, 2008)'
_diffrn_ambient_temperature 299(2)
_diffrn_measured_fraction_theta_full 0.998
_diffrn_measured_fraction_theta_max 0.998
_diffrn_measurement_device_type
;
Oxford Diffraction Xcalibur diffractometer
with a Sapphire CCD detector
;
_diffrn_measurement_method
;
Rotation method data acquisition using omega and phi
;
_diffrn_radiation_monochromator graphite
_diffrn_radiation_source 'fine-focus sealed tube'
_diffrn_radiation_type MoK\a
_diffrn_radiation_wavelength 0.71073
_diffrn_reflns_av_R_equivalents 0.0174
_diffrn_reflns_av_sigmaI/netI 0.0233
_diffrn_reflns_limit_h_max 10
_diffrn_reflns_limit_h_min -12
_diffrn_reflns_limit_k_max 11
_diffrn_reflns_limit_k_min -12
_diffrn_reflns_limit_l_max 30
_diffrn_reflns_limit_l_min -26
_diffrn_reflns_number 10876
_diffrn_reflns_theta_full 25.35
_diffrn_reflns_theta_max 25.35
_diffrn_reflns_theta_min 3.07
_diffrn_standards_decay_% 0
_exptl_absorpt_coefficient_mu 0.221
_exptl_absorpt_correction_T_max 0.9571
_exptl_absorpt_correction_T_min 0.9167
_exptl_absorpt_correction_type multi-scan
_exptl_absorpt_process_details
;
(CrysAlis RED; Oxford Diffraction, 2009)
;
_exptl_crystal_colour colourless
_exptl_crystal_density_diffrn 1.265
_exptl_crystal_density_method 'not measured'
_exptl_crystal_description prism
_exptl_crystal_F_000 1168
_exptl_crystal_size_max 0.40
_exptl_crystal_size_mid 0.30
_exptl_crystal_size_min 0.20
_refine_diff_density_max 0.197
_refine_diff_density_min -0.227
_refine_ls_extinction_method none
_refine_ls_goodness_of_fit_ref 1.026
_refine_ls_hydrogen_treatment mixed
_refine_ls_matrix_type full
_refine_ls_number_parameters 355
_refine_ls_number_reflns 5282
_refine_ls_number_restraints 3
_refine_ls_restrained_S_all 1.027
_refine_ls_R_factor_all 0.0638
_refine_ls_R_factor_gt 0.0412
_refine_ls_shift/su_max 0.009
_refine_ls_shift/su_mean 0.000
_refine_ls_structure_factor_coef Fsqd
_refine_ls_weighting_details 'calc w=1/[\s^2^(Fo^2^)+(0.0588P)^2^+0.5667P] where P=(Fo^2^+2Fc^2^)/3'
_refine_ls_weighting_scheme calc
_refine_ls_wR_factor_gt 0.1072
_refine_ls_wR_factor_ref 0.1162
_reflns_number_gt 3743
_reflns_number_total 5282
_reflns_threshold_expression I>2sigma(I)
_cod_data_source_file bq2257.cif
_cod_data_source_block I
_cod_original_sg_symbol_H-M 'P 21/c'
_cod_database_code 2228648
_cod_database_fobs_code 2228648

loop_
_symmetry_equiv_pos_as_xyz
'x, y, z'
'-x, y+1/2, -z+1/2'
'-x, -y, -z'
'x, -y-1/2, z-1/2'

loop_
_atom_site_type_symbol
_atom_site_label
_atom_site_fract_x
_atom_site_fract_y
_atom_site_fract_z
_atom_site_U_iso_or_equiv
_atom_site_adp_type
_atom_site_calc_flag
_atom_site_refinement_flags
_atom_site_occupancy
_atom_site_disorder_assembly
_atom_site_disorder_group
S S1 0.16582(5) 0.91378(5) 0.253220(19) 0.04951(16) Uani d . 1 . .
O O1 0.16198(14) 1.03883(14) 0.23457(6) 0.0619(4) Uani d . 1 . .
O O2 0.09258(13) 0.88329(15) 0.29500(5) 0.0625(4) Uani d . 1 . .
N N1 0.31153(16) 0.87937(18) 0.27751(6) 0.0543(5) Uani d D 1 . .
H H1N 0.311(2) 0.8300(18) 0.3034(7) 0.065 Uiso d D 1 . .
C C1 0.12183(16) 0.81649(19) 0.19825(7) 0.0437(5) Uani d . 1 . .
C C2 0.12013(18) 0.6871(2) 0.20238(8) 0.0520(5) Uani d . 1 . .
C C3 0.0833(2) 0.6212(2) 0.15577(9) 0.0616(6) Uani d . 1 . .
H H3 0.0810 0.5350 0.1576 0.074 Uiso calc R 1 . .
C C4 0.0500(2) 0.6771(2) 0.10694(9) 0.0615(6) Uani d . 1 . .
C C5 0.0507(2) 0.8053(3) 0.10508(8) 0.0639(6) Uani d . 1 . .
H H5 0.0264 0.8452 0.0729 0.077 Uiso calc R 1 . .
C C6 0.08644(19) 0.8752(2) 0.14974(8) 0.0538(5) Uani d . 1 . .
H H6 0.0870 0.9614 0.1476 0.065 Uiso calc R 1 . .
C C7 0.41385(18) 0.8671(2) 0.24720(7) 0.0472(5) Uani d . 1 . .
C C8 0.5031(2) 0.7771(2) 0.26186(9) 0.0666(6) Uani d . 1 . .
H H8 0.4941 0.7249 0.2901 0.080 Uiso calc R 1 . .
C C9 0.6063(2) 0.7634(3) 0.23492(11) 0.0761(7) Uani d . 1 . .
H H9 0.6663 0.7025 0.2458 0.091 Uiso calc R 1 . .
C C10 0.6230(2) 0.8373(2) 0.19238(9) 0.0612(6) Uani d . 1 . .
C C11 0.5324(2) 0.9270(2) 0.17813(9) 0.0611(6) Uani d . 1 . .
H H11 0.5413 0.9788 0.1497 0.073 Uiso calc R 1 . .
C C12 0.4286(2) 0.9428(2) 0.20474(9) 0.0582(6) Uani d . 1 . .
H H12 0.3689 1.0041 0.1941 0.070 Uiso calc R 1 . .
C C13 0.1564(3) 0.6158(2) 0.25302(10) 0.0769(7) Uani d . 1 . .
H H13A 0.1038 0.6417 0.2787 0.092 Uiso calc R 1 . .
H H13B 0.2439 0.6316 0.2663 0.092 Uiso calc R 1 . .
H H13C 0.1446 0.5286 0.2463 0.092 Uiso calc R 1 . .
C C14 0.0177(3) 0.5997(3) 0.05741(10) 0.0884(9) Uani d . 1 . .
H H14A 0.0130 0.5138 0.0669 0.106 Uiso calc R 1 . .
H H14B 0.0824 0.6104 0.0350 0.106 Uiso calc R 1 . .
H H14C -0.0627 0.6258 0.0389 0.106 Uiso calc R 1 . .
C C15 0.7355(3) 0.8194(3) 0.16271(12) 0.0923(9) Uani d . 1 . .
H H15A 0.7062 0.7916 0.1274 0.111 Uiso calc R 1 . .
H H15B 0.7919 0.7585 0.1806 0.111 Uiso calc R 1 . .
H H15C 0.7798 0.8968 0.1613 0.111 Uiso calc R 1 . .
S S2 0.75114(5) 0.19437(7) 0.08416(2) 0.0658(2) Uani d U 1 . .
O O3 0.67144(15) 0.23202(19) 0.12238(6) 0.0836(6) Uani d . 1 . .
O O4 0.75504(17) 0.06565(18) 0.07007(6) 0.0795(5) Uani d U 1 . .
N N2 0.89188(18) 0.2396(2) 0.10928(7) 0.0728(6) Uani d D 1 . .
H H2N 0.892(2) 0.284(2) 0.1371(7) 0.087 Uiso d D 1 . .
C C16 0.70689(18) 0.2795(2) 0.02500(8) 0.0569(6) Uani d . 1 . .
C C17 0.6886(2) 0.4078(3) 0.02402(10) 0.0677(7) Uani d . 1 . .
C C18 0.6524(2) 0.4629(3) -0.02539(12) 0.0800(8) Uani d . 1 . .
H H18 0.6401 0.5484 -0.0268 0.096 Uiso calc R 1 . .
C C19 0.6339(2) 0.3966(3) -0.07224(11) 0.0761(7) Uani d . 1 . .
C C20 0.6518(2) 0.2702(3) -0.06978(9) 0.0737(7) Uani d . 1 . .
H H20 0.6392 0.2236 -0.1007 0.088 Uiso calc R 1 . .
C C21 0.6883(2) 0.2111(3) -0.02178(8) 0.0647(6) Uani d . 1 . .
H H21 0.7003 0.1256 -0.0208 0.078 Uiso calc R 1 . .
C C22 1.00993(19) 0.2099(2) 0.09259(8) 0.0547(5) Uani d . 1 . .
C C23 1.0219(2) 0.1542(3) 0.04490(8) 0.0709(7) Uani d . 1 . .
H H23 0.9497 0.1309 0.0222 0.085 Uiso calc R 1 . .
C C24 1.1411(2) 0.1330(3) 0.03075(9) 0.0716(7) Uani d . 1 . .
H H24 1.1473 0.0951 -0.0016 0.086 Uiso calc R 1 . .
C C25 1.2500(2) 0.1658(2) 0.06267(11) 0.0655(6) Uani d . 1 . .
C C26 1.2360(2) 0.2188(2) 0.11096(11) 0.0740(7) Uani d . 1 . .
H H26 1.3085 0.2403 0.1339 0.089 Uiso calc R 1 . .
C C27 1.1183(2) 0.2407(2) 0.12624(9) 0.0626(6) Uani d . 1 . .
H H27 1.1121 0.2761 0.1590 0.075 Uiso calc R 1 . .
C C28 0.5989(3) 0.4606(4) -0.12494(13) 0.1115(11) Uani d . 1 . .
H H28A 0.6747 0.4790 -0.1400 0.134 Uiso calc R 1 . .
H H28B 0.5545 0.5363 -0.1199 0.134 Uiso calc R 1 . .
H H28C 0.5452 0.4071 -0.1484 0.134 Uiso calc R 1 . .
C C29 0.7054(3) 0.4885(3) 0.07303(12) 0.0962(9) Uani d . 1 . .
H H29A 0.7878 0.4738 0.0927 0.115 Uiso calc R 1 . .
H H29B 0.6410 0.4686 0.0946 0.115 Uiso calc R 1 . .
H H29C 0.6982 0.5743 0.0629 0.115 Uiso calc R 1 . .
C C30 1.3795(2) 0.1458(3) 0.04557(14) 0.0971(10) Uani d . 1 . .
H H30A 1.3696 0.1275 0.0084 0.117 Uiso calc R 1 . .
H H30B 1.4212 0.0776 0.0650 0.117 Uiso calc R 1 . .
H H30C 1.4297 0.2196 0.0525 0.117 Uiso calc R 1 . .

loop_
_atom_site_aniso_label
_atom_site_aniso_U_11
_atom_site_aniso_U_22
_atom_site_aniso_U_33
_atom_site_aniso_U_12
_atom_site_aniso_U_13
_atom_site_aniso_U_23
S1 0.0446(3) 0.0605(4) 0.0442(3) 0.0057(2) 0.0088(2) 0.0021(2)
O1 0.0653(9) 0.0528(10) 0.0674(9) 0.0038(7) 0.0093(7) 0.0006(8)
O2 0.0517(8) 0.0895(12) 0.0494(8) 0.0140(8) 0.0179(7) 0.0080(8)
N1 0.0448(9) 0.0755(13) 0.0429(9) 0.0036(9) 0.0073(8) 0.0052(9)
C1 0.0367(10) 0.0514(13) 0.0438(10) 0.0015(8) 0.0084(8) 0.0062(9)
C2 0.0432(11) 0.0571(14) 0.0561(12) -0.0066(9) 0.0086(9) 0.0082(11)
C3 0.0567(13) 0.0556(14) 0.0742(15) -0.0129(10) 0.0148(11) -0.0024(12)
C4 0.0527(13) 0.0767(18) 0.0567(13) -0.0161(12) 0.0129(10) -0.0102(12)
C5 0.0650(14) 0.0832(19) 0.0432(12) -0.0065(12) 0.0069(10) 0.0070(12)
C6 0.0560(12) 0.0585(14) 0.0472(11) 0.0020(10) 0.0088(9) 0.0088(10)
C7 0.0419(10) 0.0580(13) 0.0412(10) -0.0027(9) 0.0037(8) -0.0031(9)
C8 0.0546(13) 0.0815(17) 0.0654(14) 0.0116(12) 0.0146(11) 0.0223(13)
C9 0.0589(15) 0.0785(18) 0.0937(19) 0.0209(12) 0.0208(13) 0.0210(15)
C10 0.0551(13) 0.0620(15) 0.0700(14) -0.0017(11) 0.0209(11) -0.0031(12)
C11 0.0640(14) 0.0621(15) 0.0606(13) -0.0046(12) 0.0203(11) 0.0076(12)
C12 0.0543(13) 0.0565(14) 0.0655(14) 0.0045(10) 0.0137(10) 0.0054(11)
C13 0.0869(18) 0.0626(17) 0.0778(17) -0.0075(13) -0.0017(14) 0.0199(13)
C14 0.0858(19) 0.109(2) 0.0728(17) -0.0318(16) 0.0184(14) -0.0272(16)
C15 0.0802(18) 0.095(2) 0.112(2) 0.0100(16) 0.0499(17) 0.0032(18)
S2 0.0534(3) 0.1010(5) 0.0443(3) -0.0202(3) 0.0115(2) -0.0084(3)
O3 0.0596(10) 0.1410(17) 0.0543(9) -0.0271(10) 0.0221(7) -0.0182(10)
O4 0.0850(11) 0.0914(9) 0.0616(10) -0.0235(9) 0.0085(8) 0.0003(9)
N2 0.0517(11) 0.1221(19) 0.0448(10) -0.0140(11) 0.0076(8) -0.0212(11)
C16 0.0397(11) 0.0814(18) 0.0505(12) -0.0113(10) 0.0089(9) -0.0098(11)
C17 0.0463(12) 0.088(2) 0.0709(16) -0.0035(12) 0.0175(11) -0.0183(14)
C18 0.0618(15) 0.086(2) 0.094(2) 0.0098(13) 0.0173(14) 0.0046(17)
C19 0.0522(14) 0.106(2) 0.0698(16) 0.0003(14) 0.0069(12) 0.0066(17)
C20 0.0617(15) 0.107(2) 0.0510(13) -0.0126(14) 0.0024(11) -0.0092(14)
C21 0.0571(13) 0.0837(18) 0.0520(12) -0.0119(12) 0.0031(10) -0.0120(12)
C22 0.0502(12) 0.0702(15) 0.0426(11) -0.0049(10) 0.0026(9) 0.0059(10)
C23 0.0472(13) 0.121(2) 0.0422(11) -0.0032(13) -0.0024(9) -0.0094(13)
C24 0.0551(14) 0.103(2) 0.0562(13) 0.0078(13) 0.0047(11) -0.0046(13)
C25 0.0454(12) 0.0638(16) 0.0845(17) 0.0013(11) -0.0013(11) 0.0055(13)
C26 0.0532(14) 0.0749(18) 0.0866(18) -0.0057(12) -0.0158(12) -0.0094(15)
C27 0.0624(14) 0.0667(16) 0.0550(13) -0.0067(11) -0.0054(11) -0.0054(11)
C28 0.086(2) 0.155(3) 0.093(2) 0.019(2) 0.0118(17) 0.037(2)
C29 0.087(2) 0.102(2) 0.104(2) -0.0038(16) 0.0286(16) -0.0380(19)
C30 0.0531(15) 0.098(2) 0.139(3) 0.0041(14) 0.0099(16) -0.015(2)

loop_
_atom_type_symbol
_atom_type_description
_atom_type_scat_dispersion_real
_atom_type_scat_dispersion_imag
_atom_type_scat_source
C C 0.0033 0.0016 'International Tables Vol C Tables 4.2.6.8 and 6.1.1.4'
H H 0.0000 0.0000 'International Tables Vol C Tables 4.2.6.8 and 6.1.1.4'
N N 0.0061 0.0033 'International Tables Vol C Tables 4.2.6.8 and 6.1.1.4'
O O 0.0106 0.0060 'International Tables Vol C Tables 4.2.6.8 and 6.1.1.4'
S S 0.1246 0.1234 'International Tables Vol C Tables 4.2.6.8 and 6.1.1.4'

loop_
_geom_angle_atom_site_label_1
_geom_angle_atom_site_label_2
_geom_angle_atom_site_label_3
_geom_angle_site_symmetry_1
_geom_angle_site_symmetry_3
_geom_angle
_geom_angle_publ_flag
O1 S1 O2 . . 117.90(9) ?
O1 S1 N1 . . 108.88(10) ?
O2 S1 N1 . . 104.38(9) ?
O1 S1 C1 . . 107.68(9) ?
O2 S1 C1 . . 110.01(9) ?
N1 S1 C1 . . 107.55(9) ?
C7 N1 S1 . . 124.81(13) ?
C7 N1 H1N . . 116.7(16) ?
S1 N1 H1N . . 109.5(15) ?
C6 C1 C2 . . 120.94(19) ?
C6 C1 S1 . . 116.52(16) ?
C2 C1 S1 . . 122.53(15) ?
C3 C2 C1 . . 116.63(19) ?
C3 C2 C13 . . 118.7(2) ?
C1 C2 C13 . . 124.6(2) ?
C4 C3 C2 . . 123.6(2) ?
C4 C3 H3 . . 118.2 ?
C2 C3 H3 . . 118.2 ?
C5 C4 C3 . . 117.6(2) ?
C5 C4 C14 . . 121.6(2) ?
C3 C4 C14 . . 120.8(2) ?
C6 C5 C4 . . 121.4(2) ?
C6 C5 H5 . . 119.3 ?
C4 C5 H5 . . 119.3 ?
C5 C6 C1 . . 119.8(2) ?
C5 C6 H6 . . 120.1 ?
C1 C6 H6 . . 120.1 ?
C8 C7 C12 . . 118.81(19) ?
C8 C7 N1 . . 117.91(18) ?
C12 C7 N1 . . 123.26(19) ?
C7 C8 C9 . . 120.4(2) ?
C7 C8 H8 . . 119.8 ?
C9 C8 H8 . . 119.8 ?
C10 C9 C8 . . 121.9(2) ?
C10 C9 H9 . . 119.0 ?
C8 C9 H9 . . 119.0 ?
C11 C10 C9 . . 116.9(2) ?
C11 C10 C15 . . 121.9(2) ?
C9 C10 C15 . . 121.1(2) ?
C10 C11 C12 . . 122.2(2) ?
C10 C11 H11 . . 118.9 ?
C12 C11 H11 . . 118.9 ?
C7 C12 C11 . . 119.8(2) ?
C7 C12 H12 . . 120.1 ?
C11 C12 H12 . . 120.1 ?
C2 C13 H13A . . 109.5 ?
C2 C13 H13B . . 109.5 ?
H13A C13 H13B . . 109.5 ?
C2 C13 H13C . . 109.5 ?
H13A C13 H13C . . 109.5 ?
H13B C13 H13C . . 109.5 ?
C4 C14 H14A . . 109.5 ?
C4 C14 H14B . . 109.5 ?
H14A C14 H14B . . 109.5 ?
C4 C14 H14C . . 109.5 ?
H14A C14 H14C . . 109.5 ?
H14B C14 H14C . . 109.5 ?
C10 C15 H15A . . 109.5 ?
C10 C15 H15B . . 109.5 ?
H15A C15 H15B . . 109.5 ?
C10 C15 H15C . . 109.5 ?
H15A C15 H15C . . 109.5 ?
H15B C15 H15C . . 109.5 ?
O4 S2 O3 . . 118.92(11) ?
O4 S2 N2 . . 109.47(12) ?
O3 S2 N2 . . 104.20(10) ?
O4 S2 C16 . . 107.45(11) ?
O3 S2 C16 . . 108.68(11) ?
N2 S2 C16 . . 107.65(10) ?
C22 N2 S2 . . 128.39(16) ?
C22 N2 H2N . . 118.2(18) ?
S2 N2 H2N . . 113.3(18) ?
C21 C16 C17 . . 120.3(2) ?
C21 C16 S2 . . 116.5(2) ?
C17 C16 S2 . . 123.18(18) ?
C16 C17 C18 . . 117.1(2) ?
C16 C17 C29 . . 123.6(3) ?
C18 C17 C29 . . 119.2(3) ?
C19 C18 C17 . . 123.3(3) ?
C19 C18 H18 . . 118.4 ?
C17 C18 H18 . . 118.4 ?
C20 C19 C18 . . 118.0(3) ?
C20 C19 C28 . . 120.5(3) ?
C18 C19 C28 . . 121.4(3) ?
C19 C20 C21 . . 121.0(2) ?
C19 C20 H20 . . 119.5 ?
C21 C20 H20 . . 119.5 ?
C20 C21 C16 . . 120.2(3) ?
C20 C21 H21 . . 119.9 ?
C16 C21 H21 . . 119.9 ?
C27 C22 C23 . . 118.9(2) ?
C27 C22 N2 . . 117.2(2) ?
C23 C22 N2 . . 123.90(19) ?
C22 C23 C24 . . 120.1(2) ?
C22 C23 H23 . . 119.9 ?
C24 C23 H23 . . 119.9 ?
C25 C24 C23 . . 122.2(2) ?
C25 C24 H24 . . 118.9 ?
C23 C24 H24 . . 118.9 ?
C24 C25 C26 . . 116.8(2) ?
C24 C25 C30 . . 121.3(2) ?
C26 C25 C30 . . 121.9(2) ?
C27 C26 C25 . . 122.3(2) ?
C27 C26 H26 . . 118.9 ?
C25 C26 H26 . . 118.9 ?
C22 C27 C26 . . 119.6(2) ?
C22 C27 H27 . . 120.2 ?
C26 C27 H27 . . 120.2 ?
C19 C28 H28A . . 109.5 ?
C19 C28 H28B . . 109.5 ?
H28A C28 H28B . . 109.5 ?
C19 C28 H28C . . 109.5 ?
H28A C28 H28C . . 109.5 ?
H28B C28 H28C . . 109.5 ?
C17 C29 H29A . . 109.5 ?
C17 C29 H29B . . 109.5 ?
H29A C29 H29B . . 109.5 ?
C17 C29 H29C . . 109.5 ?
H29A C29 H29C . . 109.5 ?
H29B C29 H29C . . 109.5 ?
C25 C30 H30A . . 109.5 ?
C25 C30 H30B . . 109.5 ?
H30A C30 H30B . . 109.5 ?
C25 C30 H30C . . 109.5 ?
H30A C30 H30C . . 109.5 ?
H30B C30 H30C . . 109.5 ?

loop_
_geom_bond_atom_site_label_1
_geom_bond_atom_site_label_2
_geom_bond_site_symmetry_2
_geom_bond_distance
_geom_bond_publ_flag
S1 O1 . 1.4271(15) ?
S1 O2 . 1.4415(14) ?
S1 N1 . 1.6287(17) ?
S1 C1 . 1.761(2) ?
N1 C7 . 1.424(2) ?
N1 H1N . 0.849(9) ?
C1 C6 . 1.394(3) ?
C1 C2 . 1.398(3) ?
C2 C3 . 1.394(3) ?
C2 C13 . 1.507(3) ?
C3 C4 . 1.384(3) ?
C3 H3 . 0.9300 ?
C4 C5 . 1.382(3) ?
C4 C14 . 1.513(3) ?
C5 C6 . 1.374(3) ?
C5 H5 . 0.9300 ?
C6 H6 . 0.9300 ?
C7 C8 . 1.372(3) ?
C7 C12 . 1.382(3) ?
C8 C9 . 1.379(3) ?
C8 H8 . 0.9300 ?
C9 C10 . 1.377(3) ?
C9 H9 . 0.9300 ?
C10 C11 . 1.377(3) ?
C10 C15 . 1.513(3) ?
C11 C12 . 1.383(3) ?
C11 H11 . 0.9300 ?
C12 H12 . 0.9300 ?
C13 H13A . 0.9600 ?
C13 H13B . 0.9600 ?
C13 H13C . 0.9600 ?
C14 H14A . 0.9600 ?
C14 H14B . 0.9600 ?
C14 H14C . 0.9600 ?
C15 H15A . 0.9600 ?
C15 H15B . 0.9600 ?
C15 H15C . 0.9600 ?
S2 O4 . 1.434(2) ?
S2 O3 . 1.4352(16) ?
S2 N2 . 1.6184(19) ?
S2 C16 . 1.773(2) ?
N2 C22 . 1.416(3) ?
N2 H2N . 0.852(10) ?
C16 C21 . 1.393(3) ?
C16 C17 . 1.395(3) ?
C17 C18 . 1.398(4) ?
C17 C29 . 1.513(3) ?
C18 C19 . 1.383(4) ?
C18 H18 . 0.9300 ?
C19 C20 . 1.375(4) ?
C19 C28 . 1.511(4) ?
C20 C21 . 1.387(3) ?
C20 H20 . 0.9300 ?
C21 H21 . 0.9300 ?
C22 C27 . 1.378(3) ?
C22 C23 . 1.378(3) ?
C23 C24 . 1.382(3) ?
C23 H23 . 0.9300 ?
C24 C25 . 1.366(3) ?
C24 H24 . 0.9300 ?
C25 C26 . 1.384(4) ?
C25 C30 . 1.514(3) ?
C26 C27 . 1.381(3) ?
C26 H26 . 0.9300 ?
C27 H27 . 0.9300 ?
C28 H28A . 0.9600 ?
C28 H28B . 0.9600 ?
C28 H28C . 0.9600 ?
C29 H29A . 0.9600 ?
C29 H29B . 0.9600 ?
C29 H29C . 0.9600 ?
C30 H30A . 0.9600 ?
C30 H30B . 0.9600 ?
C30 H30C . 0.9600 ?

loop_
_geom_hbond_atom_site_label_D
_geom_hbond_atom_site_label_H
_geom_hbond_atom_site_label_A
_geom_hbond_site_symmetry_A
_geom_hbond_distance_DH
_geom_hbond_distance_HA
_geom_hbond_distance_DA
_geom_hbond_angle_DHA
N1 H1N O3 2_655 0.849(9) 2.153(11) 2.991(2) 169(2)
N2 H2N O2 2_645 0.852(10) 2.026(10) 2.877(2) 175(3)

loop_
_geom_torsion_atom_site_label_1
_geom_torsion_atom_site_label_2
_geom_torsion_atom_site_label_3
_geom_torsion_atom_site_label_4
_geom_torsion_site_symmetry_1
_geom_torsion_site_symmetry_2
_geom_torsion_site_symmetry_3
_geom_torsion_site_symmetry_4
_geom_torsion
_geom_torsion_publ_flag
O1 S1 N1 C7 . . . . -68.1(2) ?
O2 S1 N1 C7 . . . . 165.14(18) ?
C1 S1 N1 C7 . . . . 48.3(2) ?
O1 S1 C1 C6 . . . . -3.23(17) ?
O2 S1 C1 C6 . . . . 126.48(15) ?
N1 S1 C1 C6 . . . . -120.42(15) ?
O1 S1 C1 C2 . . . . 177.66(15) ?
O2 S1 C1 C2 . . . . -52.64(18) ?
N1 S1 C1 C2 . . . . 60.47(18) ?
C6 C1 C2 C3 . . . . 0.9(3) ?
S1 C1 C2 C3 . . . . 179.96(14) ?
C6 C1 C2 C13 . . . . -179.9(2) ?
S1 C1 C2 C13 . . . . -0.8(3) ?
C1 C2 C3 C4 . . . . 0.3(3) ?
C13 C2 C3 C4 . . . . -179.0(2) ?
C2 C3 C4 C5 . . . . -1.7(3) ?
C2 C3 C4 C14 . . . . 176.7(2) ?
C3 C4 C5 C6 . . . . 1.8(3) ?
C14 C4 C5 C6 . . . . -176.6(2) ?
C4 C5 C6 C1 . . . . -0.6(3) ?
C2 C1 C6 C5 . . . . -0.8(3) ?
S1 C1 C6 C5 . . . . -179.88(16) ?
S1 N1 C7 C8 . . . . -143.38(19) ?
S1 N1 C7 C12 . . . . 38.0(3) ?
C12 C7 C8 C9 . . . . 0.6(3) ?
N1 C7 C8 C9 . . . . -178.1(2) ?
C7 C8 C9 C10 . . . . -0.9(4) ?
C8 C9 C10 C11 . . . . 0.7(4) ?
C8 C9 C10 C15 . . . . -178.9(3) ?
C9 C10 C11 C12 . . . . -0.4(4) ?
C15 C10 C11 C12 . . . . 179.2(2) ?
C8 C7 C12 C11 . . . . -0.3(3) ?
N1 C7 C12 C11 . . . . 178.3(2) ?
C10 C11 C12 C7 . . . . 0.2(3) ?
O4 S2 N2 C22 . . . . 40.9(2) ?
O3 S2 N2 C22 . . . . 169.1(2) ?
C16 S2 N2 C22 . . . . -75.6(2) ?
O4 S2 C16 C21 . . . . -1.54(19) ?
O3 S2 C16 C21 . . . . -131.43(17) ?
N2 S2 C16 C21 . . . . 116.28(17) ?
O4 S2 C16 C17 . . . . 177.29(17) ?
O3 S2 C16 C17 . . . . 47.4(2) ?
N2 S2 C16 C17 . . . . -64.9(2) ?
C21 C16 C17 C18 . . . . -0.5(3) ?
S2 C16 C17 C18 . . . . -179.28(16) ?
C21 C16 C17 C29 . . . . 179.3(2) ?
S2 C16 C17 C29 . . . . 0.5(3) ?
C16 C17 C18 C19 . . . . 0.3(4) ?
C29 C17 C18 C19 . . . . -179.5(2) ?
C17 C18 C19 C20 . . . . 0.2(4) ?
C17 C18 C19 C28 . . . . -178.0(2) ?
C18 C19 C20 C21 . . . . -0.5(4) ?
C28 C19 C20 C21 . . . . 177.7(2) ?
C19 C20 C21 C16 . . . . 0.3(3) ?
C17 C16 C21 C20 . . . . 0.2(3) ?
S2 C16 C21 C20 . . . . 179.10(17) ?
S2 N2 C22 C27 . . . . -168.06(19) ?
S2 N2 C22 C23 . . . . 12.9(4) ?
C27 C22 C23 C24 . . . . -1.7(4) ?
N2 C22 C23 C24 . . . . 177.3(2) ?
C22 C23 C24 C25 . . . . -0.1(4) ?
C23 C24 C25 C26 . . . . 1.7(4) ?
C23 C24 C25 C30 . . . . -177.8(3) ?
C24 C25 C26 C27 . . . . -1.5(4) ?
C30 C25 C26 C27 . . . . 178.0(2) ?
C23 C22 C27 C26 . . . . 1.9(4) ?
N2 C22 C27 C26 . . . . -177.2(2) ?
C25 C26 C27 C22 . . . . -0.3(4) ?
